data_2223884
loop_
_publ_author_name
'Jasinski, Jerry P.'
'Butcher, Ray J.'
'Swamy, M. T.'
'Yathirajan, H. S.'
'Ramesha, A. R.'

_publ_section_title
;
 1-(2-Methyl-5-nitrophenyl)guanidinium picrate
;
_journal_coeditor_code KP2228
_journal_issue 11
_journal_name_full 'Acta Crystallographica Section E'
_journal_page_first o2788
_journal_page_last o2789
_journal_paper_doi 10.1107/S1600536809037647
_journal_volume 65
_journal_year 2009
_chemical_formula_iupac 'C8 H11 N4 O2 +, C6 H2 N3 O7 -'
_chemical_formula_moiety 'C8 H11 N4 O2 +, C6 H2 N3 O7 -'
_chemical_formula_sum 'C14 H13 N7 O9'
_chemical_formula_weight 423.31
_chemical_name_common
;
1-(2-methyl-5-nitrophenyl)guanidinium picrate
;
_chemical_name_systematic
;
1-(2-methyl-5-nitrophenyl)guanidinium 2,4,6-trinitrophenolate
;
_space_group_IT_number 2
_symmetry_cell_setting triclinic
_symmetry_space_group_name_Hall '-P 1'
_symmetry_space_group_name_H-M 'P -1'
_atom_sites_solution_hydrogens geom
_atom_sites_solution_primary direct
_atom_sites_solution_secondary difmap
_cell_angle_alpha 84.257(10)
_cell_angle_beta 74.497(11)
_cell_angle_gamma 77.559(11)
_cell_formula_units_Z 2
_cell_length_a 7.1318(10)
_cell_length_b 10.6239(13)
_cell_length_c 11.9564(13)
_cell_measurement_reflns_used 3632
_cell_measurement_temperature 110(2)
_cell_measurement_theta_max 73.7576
_cell_measurement_theta_min 4.2569
_cell_volume 851.58(19)
_computing_cell_refinement 'CrysAlis RED (Oxford Diffraction, 2007)'
_computing_data_collection 'CrysAlis Pro (Oxford Diffraction, 2009)'
_computing_data_reduction 'CrysAlis RED (Oxford Diffraction, 2007)'
_computing_molecular_graphics 'SHELXTL (Sheldrick, 2008)'
_computing_publication_material 'SHELXTL (Sheldrick, 2008)'
_computing_structure_refinement 'SHELXL97 (Sheldrick, 2008)'
_computing_structure_solution 'SHELXS97 (Sheldrick, 2008)'
_diffrn_ambient_temperature 110(2)
_diffrn_detector_area_resol_mean 10.5081
_diffrn_measured_fraction_theta_full 0.997
_diffrn_measured_fraction_theta_max 0.970
_diffrn_measurement_device_type
;
Oxford Xcalibur diffractometer with Ruby (Gemini Cu) detector
;
_diffrn_measurement_method \w
_diffrn_radiation_monochromator graphite
_diffrn_radiation_source 'Enhance (Cu) X-ray Source'
_diffrn_radiation_type CuK\a
_diffrn_radiation_wavelength 1.54184
_diffrn_reflns_av_R_equivalents 0.0209
_diffrn_reflns_av_sigmaI/netI 0.0244
_diffrn_reflns_limit_h_max 8
_diffrn_reflns_limit_h_min -7
_diffrn_reflns_limit_k_max 13
_diffrn_reflns_limit_k_min -13
_diffrn_reflns_limit_l_max 12
_diffrn_reflns_limit_l_min -14
_diffrn_reflns_number 6248
_diffrn_reflns_theta_full 67.50
_diffrn_reflns_theta_max 73.90
_diffrn_reflns_theta_min 4.27
_diffrn_standards_decay_% 2
_diffrn_standards_number 0
_exptl_absorpt_coefficient_mu 1.225
_exptl_absorpt_correction_T_max 1.00000
_exptl_absorpt_correction_T_min 0.43113
_exptl_absorpt_correction_type multi-scan
_exptl_absorpt_process_details '(CrysAlis Pro; Oxford Diffraction, 2009)'
_exptl_crystal_colour 'pale yellow'
_exptl_crystal_density_diffrn 1.651
_exptl_crystal_density_method 'not measured'
_exptl_crystal_description chunk
_exptl_crystal_F_000 436
_exptl_crystal_size_max 0.51
_exptl_crystal_size_mid 0.41
_exptl_crystal_size_min 0.33
_refine_diff_density_max 0.272
_refine_diff_density_min -0.289
_refine_ls_extinction_method none
_refine_ls_goodness_of_fit_ref 1.065
_refine_ls_hydrogen_treatment constr
_refine_ls_matrix_type full
_refine_ls_number_parameters 272
_refine_ls_number_reflns 3344
_refine_ls_number_restraints 0
_refine_ls_restrained_S_all 1.065
_refine_ls_R_factor_all 0.0500
_refine_ls_R_factor_gt 0.0407
_refine_ls_shift/su_max 0.001
_refine_ls_shift/su_mean 0.001
_refine_ls_structure_factor_coef Fsqd
_refine_ls_weighting_details 'calc w = 1/[\s^2^(Fo^2^)+(0.0696P)^2^+0.2349P] where P=(Fo^2^+2Fc^2^)/3'
_refine_ls_weighting_scheme calc
_refine_ls_wR_factor_gt 0.1129
_refine_ls_wR_factor_ref 0.1181
_reflns_number_gt 2761
_reflns_number_total 3344
_reflns_threshold_expression I>2\s(I)
_cod_data_source_file kp2228.cif
_cod_data_source_block I
_cod_original_cell_volume 851.58(18)
_cod_database_code 2223884
_cod_database_fobs_code 2223884

loop_
_symmetry_equiv_pos_as_xyz
'x, y, z'
'-x, -y, -z'

loop_
_atom_site_type_symbol
_atom_site_label
_atom_site_fract_x
_atom_site_fract_y
_atom_site_fract_z
_atom_site_U_iso_or_equiv
_atom_site_adp_type
_atom_site_calc_flag
_atom_site_refinement_flags
_atom_site_occupancy
_atom_site_disorder_assembly
_atom_site_disorder_group
O O1A 0.6186(2) 0.42327(13) 1.18314(12) 0.0358(3) Uani d . 1 . .
O O2A 0.5417(2) 0.62511(13) 1.13392(12) 0.0383(3) Uani d . 1 . .
N N1A 0.6304(2) 0.51540(14) 1.11228(13) 0.0261(3) Uani d . 1 . .
N N2A 0.9515(2) 0.68299(13) 0.73199(12) 0.0228(3) Uani d . 1 . .
H H2AA 1.0452 0.7222 0.7376 0.027 Uiso calc R 1 . .
N N3A 0.7069(2) 0.67430(13) 0.64072(12) 0.0236(3) Uani d . 1 . .
H H3AB 0.6416 0.7048 0.5877 0.028 Uiso calc R 1 . .
H H3AC 0.6762 0.6076 0.6865 0.028 Uiso calc R 1 . .
N N4A 0.8981(2) 0.82883(13) 0.58308(12) 0.0225(3) Uani d . 1 . .
H H4AA 0.8336 0.8600 0.5299 0.027 Uiso calc R 1 . .
H H4AB 0.9943 0.8644 0.5909 0.027 Uiso calc R 1 . .
C C1A 1.0118(2) 0.44934(16) 0.77518(15) 0.0229(3) Uani d . 1 . .
C C2A 0.9141(2) 0.57363(15) 0.80935(14) 0.0208(3) Uani d . 1 . .
C C3A 0.7870(2) 0.59582(16) 0.91843(14) 0.0221(3) Uani d . 1 . .
H H3AA 0.7204 0.6807 0.9400 0.026 Uiso calc R 1 . .
C C4A 0.7597(2) 0.49070(16) 0.99526(14) 0.0225(3) Uani d . 1 . .
C C5A 0.8533(2) 0.36602(16) 0.96653(15) 0.0246(4) Uani d . 1 . .
H H5AA 0.8327 0.2956 1.0208 0.029 Uiso calc R 1 . .
C C6A 0.9788(3) 0.34633(16) 0.85597(15) 0.0254(4) Uani d . 1 . .
H H6AA 1.0437 0.2610 0.8347 0.030 Uiso calc R 1 . .
C C7A 1.1495(3) 0.42731(18) 0.65702(16) 0.0298(4) Uani d . 1 . .
H H7AA 1.0824 0.4706 0.5979 0.045 Uiso calc R 1 . .
H H7AB 1.1880 0.3345 0.6445 0.045 Uiso calc R 1 . .
H H7AC 1.2682 0.4624 0.6513 0.045 Uiso calc R 1 . .
C C8A 0.8505(2) 0.72837(15) 0.65149(14) 0.0202(3) Uani d . 1 . .
O O1B 0.59719(17) 0.85654(11) 0.47353(10) 0.0254(3) Uani d . 1 . .
O O21B 0.84884(19) 1.00632(12) 0.36978(12) 0.0319(3) Uani d . 1 . .
O O22B 0.7546(2) 1.15265(12) 0.24729(12) 0.0324(3) Uani d . 1 . .
O O41B 0.3034(2) 1.09649(12) 0.03718(11) 0.0318(3) Uani d . 1 . .
O O42B 0.1500(3) 0.93647(15) 0.08197(15) 0.0518(5) Uani d . 1 . .
O O61B 0.2382(2) 0.64362(13) 0.39470(12) 0.0351(3) Uani d . 1 . .
O O62B 0.3584(2) 0.69013(14) 0.52904(12) 0.0353(3) Uani d . 1 . .
N N2B 0.7376(2) 1.05245(13) 0.30647(12) 0.0236(3) Uani d . 1 . .
N N4B 0.2629(2) 1.00057(14) 0.09892(13) 0.0292(3) Uani d . 1 . .
N N6B 0.3236(2) 0.71124(14) 0.43296(12) 0.0243(3) Uani d . 1 . .
C C1B 0.5286(2) 0.88544(15) 0.38719(14) 0.0206(3) Uani d . 1 . .
C C2B 0.5836(2) 0.98569(15) 0.29955(14) 0.0211(3) Uani d . 1 . .
C C3B 0.4980(2) 1.02404(16) 0.20829(14) 0.0224(3) Uani d . 1 . .
H H3BA 0.5364 1.0924 0.1555 0.027 Uiso calc R 1 . .
C C4B 0.3543(3) 0.96112(16) 0.19447(14) 0.0237(3) Uani d . 1 . .
C C5B 0.3011(2) 0.85874(16) 0.26861(14) 0.0230(3) Uani d . 1 . .
H H5BA 0.2080 0.8137 0.2554 0.028 Uiso calc R 1 . .
C C6B 0.3831(2) 0.82270(15) 0.36097(14) 0.0217(3) Uani d . 1 . .

loop_
_atom_site_aniso_label
_atom_site_aniso_U_11
_atom_site_aniso_U_22
_atom_site_aniso_U_33
_atom_site_aniso_U_12
_atom_site_aniso_U_13
_atom_site_aniso_U_23
O1A 0.0411(8) 0.0400(8) 0.0270(7) -0.0189(6) -0.0048(6) 0.0092(6)
O2A 0.0393(8) 0.0368(8) 0.0319(7) -0.0027(6) -0.0007(6) -0.0020(6)
N1A 0.0239(7) 0.0325(8) 0.0248(7) -0.0119(6) -0.0070(6) 0.0014(6)
N2A 0.0240(7) 0.0239(7) 0.0247(7) -0.0118(6) -0.0099(6) 0.0048(6)
N3A 0.0255(7) 0.0248(7) 0.0243(7) -0.0104(6) -0.0114(6) 0.0063(5)
N4A 0.0227(7) 0.0246(7) 0.0239(7) -0.0101(5) -0.0096(6) 0.0042(5)
C1A 0.0220(8) 0.0269(8) 0.0236(8) -0.0084(6) -0.0096(6) -0.0005(6)
C2A 0.0211(8) 0.0240(8) 0.0216(8) -0.0101(6) -0.0099(6) 0.0036(6)
C3A 0.0206(8) 0.0227(8) 0.0262(8) -0.0064(6) -0.0103(7) 0.0003(6)
C4A 0.0214(8) 0.0284(9) 0.0211(8) -0.0105(6) -0.0076(6) 0.0013(6)
C5A 0.0277(9) 0.0238(8) 0.0275(9) -0.0126(7) -0.0121(7) 0.0048(6)
C6A 0.0286(9) 0.0212(8) 0.0298(9) -0.0073(7) -0.0115(7) -0.0011(7)
C7A 0.0312(9) 0.0307(9) 0.0271(9) -0.0075(7) -0.0054(7) -0.0024(7)
C8A 0.0195(8) 0.0207(8) 0.0193(7) -0.0032(6) -0.0031(6) -0.0018(6)
O1B 0.0296(6) 0.0253(6) 0.0264(6) -0.0099(5) -0.0138(5) 0.0039(5)
O21B 0.0288(7) 0.0328(7) 0.0420(7) -0.0141(5) -0.0201(6) 0.0092(6)
O22B 0.0406(7) 0.0278(7) 0.0374(7) -0.0190(6) -0.0184(6) 0.0089(5)
O41B 0.0458(8) 0.0249(6) 0.0293(7) -0.0084(5) -0.0183(6) 0.0044(5)
O42B 0.0762(11) 0.0455(9) 0.0594(10) -0.0350(8) -0.0505(9) 0.0193(8)
O61B 0.0454(8) 0.0334(7) 0.0345(7) -0.0234(6) -0.0129(6) 0.0028(5)
O62B 0.0369(7) 0.0442(8) 0.0326(7) -0.0218(6) -0.0176(6) 0.0158(6)
N2B 0.0251(7) 0.0224(7) 0.0253(7) -0.0087(6) -0.0072(6) 0.0005(5)
N4B 0.0382(8) 0.0246(8) 0.0308(8) -0.0088(6) -0.0179(7) 0.0015(6)
N6B 0.0218(7) 0.0248(7) 0.0266(7) -0.0076(6) -0.0054(6) 0.0020(6)
C1B 0.0201(8) 0.0194(7) 0.0227(8) -0.0032(6) -0.0060(6) -0.0024(6)
C2B 0.0209(8) 0.0203(8) 0.0237(8) -0.0061(6) -0.0062(6) -0.0024(6)
C3B 0.0253(8) 0.0197(8) 0.0223(8) -0.0052(6) -0.0056(6) -0.0015(6)
C4B 0.0281(9) 0.0242(8) 0.0224(8) -0.0060(7) -0.0116(7) -0.0020(6)
C5B 0.0227(8) 0.0227(8) 0.0259(8) -0.0066(6) -0.0075(7) -0.0034(6)
C6B 0.0209(8) 0.0213(8) 0.0233(8) -0.0057(6) -0.0055(6) 0.0001(6)

loop_
_atom_type_symbol
_atom_type_description
_atom_type_scat_dispersion_real
_atom_type_scat_dispersion_imag
_atom_type_scat_source
C C 0.0181 0.0091 'International Tables Vol C Tables 4.2.6.8 and 6.1.1.4'
H H 0.0000 0.0000 'International Tables Vol C Tables 4.2.6.8 and 6.1.1.4'
N N 0.0311 0.0180 'International Tables Vol C Tables 4.2.6.8 and 6.1.1.4'
O O 0.0492 0.0322 'International Tables Vol C Tables 4.2.6.8 and 6.1.1.4'

loop_
_geom_angle_atom_site_label_1
_geom_angle_atom_site_label_2
_geom_angle_atom_site_label_3
_geom_angle_site_symmetry_1
_geom_angle_site_symmetry_3
_geom_angle
_geom_angle_publ_flag
O2A N1A O1A . . 123.73(15) ?
O2A N1A C4A . . 118.54(14) ?
O1A N1A C4A . . 117.73(15) ?
C8A N2A C2A . . 123.28(13) ?
C8A N2A H2AA . . 118.4 ?
C2A N2A H2AA . . 118.4 ?
C8A N3A H3AB . . 120.0 ?
C8A N3A H3AC . . 120.0 ?
H3AB N3A H3AC . . 120.0 ?
C8A N4A H4AA . . 120.0 ?
C8A N4A H4AB . . 120.0 ?
H4AA N4A H4AB . . 120.0 ?
C2A C1A C6A . . 117.73(16) ?
C2A C1A C7A . . 121.12(15) ?
C6A C1A C7A . . 121.14(16) ?
C3A C2A C1A . . 121.89(14) ?
C3A C2A N2A . . 118.23(15) ?
C1A C2A N2A . . 119.82(15) ?
C2A C3A C4A . . 118.15(15) ?
C2A C3A H3AA . . 120.9 ?
C4A C3A H3AA . . 120.9 ?
C5A C4A C3A . . 122.45(16) ?
C5A C4A N1A . . 119.67(14) ?
C3A C4A N1A . . 117.86(15) ?
C4A C5A C6A . . 118.22(15) ?
C4A C5A H5AA . . 120.9 ?
C6A C5A H5AA . . 120.9 ?
C5A C6A C1A . . 121.56(16) ?
C5A C6A H6AA . . 119.2 ?
C1A C6A H6AA . . 119.2 ?
C1A C7A H7AA . . 109.5 ?
C1A C7A H7AB . . 109.5 ?
H7AA C7A H7AB . . 109.5 ?
C1A C7A H7AC . . 109.5 ?
H7AA C7A H7AC . . 109.5 ?
H7AB C7A H7AC . . 109.5 ?
N3A C8A N4A . . 120.59(14) ?
N3A C8A N2A . . 120.75(14) ?
N4A C8A N2A . . 118.67(14) ?
O22B N2B O21B . . 122.00(13) ?
O22B N2B C2B . . 118.56(13) ?
O21B N2B C2B . . 119.43(13) ?
O42B N4B O41B . . 122.85(15) ?
O42B N4B C4B . . 118.43(14) ?
O41B N4B C4B . . 118.72(14) ?
O61B N6B O62B . . 122.78(14) ?
O61B N6B C6B . . 117.97(14) ?
O62B N6B C6B . . 119.25(13) ?
O1B C1B C2B . . 124.20(14) ?
O1B C1B C6B . . 124.04(15) ?
C2B C1B C6B . . 111.76(14) ?
C3B C2B N2B . . 116.04(14) ?
C3B C2B C1B . . 124.33(14) ?
N2B C2B C1B . . 119.63(14) ?
C2B C3B C4B . . 118.92(15) ?
C2B C3B H3BA . . 120.5 ?
C4B C3B H3BA . . 120.5 ?
C5B C4B C3B . . 121.16(15) ?
C5B C4B N4B . . 119.33(14) ?
C3B C4B N4B . . 119.48(14) ?
C6B C5B C4B . . 119.76(15) ?
C6B C5B H5BA . . 120.1 ?
C4B C5B H5BA . . 120.1 ?
C5B C6B C1B . . 123.85(15) ?
C5B C6B N6B . . 116.32(14) ?
C1B C6B N6B . . 119.79(14) ?

loop_
_geom_bond_atom_site_label_1
_geom_bond_atom_site_label_2
_geom_bond_site_symmetry_2
_geom_bond_distance
_geom_bond_publ_flag
O1A N1A . 1.2306(19) ?
O2A N1A . 1.217(2) ?
N1A C4A . 1.468(2) ?
N2A C8A . 1.344(2) ?
N2A C2A . 1.4363(19) ?
N2A H2AA . 0.8800 ?
N3A C8A . 1.317(2) ?
N3A H3AB . 0.8800 ?
N3A H3AC . 0.8800 ?
N4A C8A . 1.325(2) ?
N4A H4AA . 0.8800 ?
N4A H4AB . 0.8800 ?
C1A C2A . 1.398(2) ?
C1A C6A . 1.401(2) ?
C1A C7A . 1.497(2) ?
C2A C3A . 1.384(2) ?
C3A C4A . 1.386(2) ?
C3A H3AA . 0.9500 ?
C4A C5A . 1.381(2) ?
C5A C6A . 1.391(2) ?
C5A H5AA . 0.9500 ?
C6A H6AA . 0.9500 ?
C7A H7AA . 0.9800 ?
C7A H7AB . 0.9800 ?
C7A H7AC . 0.9800 ?
O1B C1B . 1.241(2) ?
O21B N2B . 1.2334(18) ?
O22B N2B . 1.2278(18) ?
O41B N4B . 1.2364(19) ?
O42B N4B . 1.227(2) ?
O61B N6B . 1.2250(19) ?
O62B N6B . 1.2280(19) ?
N2B C2B . 1.4534(19) ?
N4B C4B . 1.445(2) ?
N6B C6B . 1.463(2) ?
C1B C2B . 1.457(2) ?
C1B C6B . 1.460(2) ?
C2B C3B . 1.374(2) ?
C3B C4B . 1.390(2) ?
C3B H3BA . 0.9500 ?
C4B C5B . 1.385(2) ?
C5B C6B . 1.368(2) ?
C5B H5BA . 0.9500 ?

loop_
_geom_hbond_atom_site_label_D
_geom_hbond_atom_site_label_H
_geom_hbond_atom_site_label_A
_geom_hbond_site_symmetry_A
_geom_hbond_distance_DH
_geom_hbond_distance_HA
_geom_hbond_distance_DA
_geom_hbond_angle_DHA
N2A H2AA O22B 2_776 0.88 2.20 3.0737(18) 171.3
N3A H3AB O1B . 0.88 2.03 2.7866(18) 143.0
N3A H3AB O62B . 0.88 2.35 3.0882(18) 141.8
N3A H3AC O1A 2_667 0.88 2.32 2.9808(19) 131.5
N4A H4AA O1B . 0.88 1.98 2.7499(18) 144.7
N4A H4AA O21B . 0.88 2.34 3.0683(19) 140.7
N4A H4AB O21B 2_776 0.88 2.11 2.9572(18) 162.7
C3A H3AA O41B 2_676 0.95 2.37 3.262(2) 155.3
C7A H7AB O1B 2_766 0.98 2.56 3.447(2) 151.0

loop_
_geom_torsion_atom_site_label_1
_geom_torsion_atom_site_label_2
_geom_torsion_atom_site_label_3
_geom_torsion_atom_site_label_4
_geom_torsion_site_symmetry_1
_geom_torsion_site_symmetry_2
_geom_torsion_site_symmetry_3
_geom_torsion_site_symmetry_4
_geom_torsion
_geom_torsion_publ_flag
C6A C1A C2A C3A . . . . -0.7(2) ?
C7A C1A C2A C3A . . . . -179.70(15) ?
C6A C1A C2A N2A . . . . 176.60(13) ?
C7A C1A C2A N2A . . . . -2.4(2) ?
C8A N2A C2A C3A . . . . -94.78(19) ?
C8A N2A C2A C1A . . . . 87.8(2) ?
C1A C2A C3A C4A . . . . 0.8(2) ?
N2A C2A C3A C4A . . . . -176.51(13) ?
C2A C3A C4A C5A . . . . -0.3(2) ?
C2A C3A C4A N1A . . . . 177.78(13) ?
O2A N1A C4A C5A . . . . -176.41(15) ?
O1A N1A C4A C5A . . . . 3.7(2) ?
O2A N1A C4A C3A . . . . 5.4(2) ?
O1A N1A C4A C3A . . . . -174.45(14) ?
C3A C4A C5A C6A . . . . -0.3(2) ?
N1A C4A C5A C6A . . . . -178.34(14) ?
C4A C5A C6A C1A . . . . 0.4(2) ?
C2A C1A C6A C5A . . . . 0.1(2) ?
C7A C1A C6A C5A . . . . 179.07(15) ?
C2A N2A C8A N3A . . . . 1.0(2) ?
C2A N2A C8A N4A . . . . -179.04(15) ?
O22B N2B C2B C3B . . . . 14.1(2) ?
O21B N2B C2B C3B . . . . -164.83(15) ?
O22B N2B C2B C1B . . . . -165.51(15) ?
O21B N2B C2B C1B . . . . 15.6(2) ?
O1B C1B C2B C3B . . . . -175.27(16) ?
C6B C1B C2B C3B . . . . 4.9(2) ?
O1B C1B C2B N2B . . . . 4.3(3) ?
C6B C1B C2B N2B . . . . -175.56(14) ?
N2B C2B C3B C4B . . . . 177.91(15) ?
C1B C2B C3B C4B . . . . -2.5(3) ?
C2B C3B C4B C5B . . . . -2.0(3) ?
C2B C3B C4B N4B . . . . 179.95(15) ?
O42B N4B C4B C5B . . . . -4.7(3) ?
O41B N4B C4B C5B . . . . 176.06(16) ?
O42B N4B C4B C3B . . . . 173.45(18) ?
O41B N4B C4B C3B . . . . -5.8(3) ?
C3B C4B C5B C6B . . . . 3.5(3) ?
N4B C4B C5B C6B . . . . -178.40(15) ?
C4B C5B C6B C1B . . . . -0.7(3) ?
C4B C5B C6B N6B . . . . -178.21(15) ?
O1B C1B C6B C5B . . . . 176.90(16) ?
C2B C1B C6B C5B . . . . -3.2(2) ?
O1B C1B C6B N6B . . . . -5.6(2) ?
C2B C1B C6B N6B . . . . 174.21(14) ?
O61B N6B C6B C5B . . . . 13.8(2) ?
O62B N6B C6B C5B . . . . -165.22(16) ?
O61B N6B C6B C1B . . . . -163.84(16) ?
O62B N6B C6B C1B . . . . 17.1(2) ?
